data_4032363
loop_
_publ_author_name
'Korb, Marcus'
'Lehrich, Steve W.'
'Lang, Heinrich'

_publ_section_title
;
 Reactivity of Ferrocenyl Phosphates Bearing (Hetero-)Aromatics and
 [3]Ferrocenophanes toward Anionic Phospho-Fries Rearrangements
;
_journal_name_full 'The Journal of Organic Chemistry'
_journal_paper_doi 10.1021/acs.joc.7b00030
_journal_year 2017
_chemical_formula_moiety 'C13 H19 B Fe N O2 P'
_chemical_formula_sum 'C13 H19 B Fe N O2 P'
_chemical_formula_weight 318.92
_chemical_name_systematic
;
 ?
;
_space_group_crystal_system orthorhombic
_space_group_IT_number 61
_space_group_name_Hall '-P 2ac 2ab'
_space_group_name_H-M_alt 'P b c a'
_symmetry_space_group_name_Hall '-P 2ac 2ab'
_symmetry_space_group_name_H-M 'P b c a'
_atom_sites_solution_hydrogens mixed
_audit_creation_method SHELXL-2013
_cell_angle_alpha 90
_cell_angle_beta 90
_cell_angle_gamma 90
_cell_formula_units_Z 8
_cell_length_a 11.8453(10)
_cell_length_b 11.2052(10)
_cell_length_c 21.0840(15)
_cell_measurement_reflns_used 3763
_cell_measurement_temperature 107.35(10)
_cell_measurement_theta_max 28.5340
_cell_measurement_theta_min 3.7550
_cell_volume 2798.5(4)
_computing_cell_refinement
;
CrysAlisPro, Agilent Technologies,
Version 1.171.36.28 (release 01-02-2013 CrysAlis171 .NET)
(compiled Feb  1 2013,16:14:44)
;
_computing_data_collection
;
CrysAlisPro, Agilent Technologies,
Version 1.171.36.28 (release 01-02-2013 CrysAlis171 .NET)
(compiled Feb  1 2013,16:14:44)
;
_computing_data_reduction
;
CrysAlisPro, Agilent Technologies,
Version 1.171.36.28 (release 01-02-2013 CrysAlis171 .NET)
(compiled Feb  1 2013,16:14:44)
;
_computing_structure_refinement 'SHELXL-2013 (Sheldrick, 2013)'
_computing_structure_solution 'SHELXS-2013 (Sheldrick, 2013)'
_diffrn_ambient_temperature 107.35(10)
_diffrn_measured_fraction_theta_full 0.992
_diffrn_measured_fraction_theta_max 0.992
_diffrn_measurement_device_type 'oxford gemini s'
_diffrn_measurement_method '\w scans'
_diffrn_radiation_monochromator graphite
_diffrn_radiation_source 'fine-focus sealed tube'
_diffrn_radiation_type MoK\a
_diffrn_radiation_wavelength 0.71073
_diffrn_reflns_av_R_equivalents 0.0481
_diffrn_reflns_av_unetI/netI 0.0618
_diffrn_reflns_Laue_measured_fraction_full 0.992
_diffrn_reflns_Laue_measured_fraction_max 0.992
_diffrn_reflns_limit_h_max 13
_diffrn_reflns_limit_h_min -14
_diffrn_reflns_limit_k_max 13
_diffrn_reflns_limit_k_min -8
_diffrn_reflns_limit_l_max 22
_diffrn_reflns_limit_l_min -26
_diffrn_reflns_number 7044
_diffrn_reflns_point_group_measured_fraction_full 0.992
_diffrn_reflns_point_group_measured_fraction_max 0.992
_diffrn_reflns_theta_full 26.000
_diffrn_reflns_theta_max 25.997
_diffrn_reflns_theta_min 3.162
_diffrn_standards_decay_% 0
_diffrn_standards_interval_count 50
_diffrn_standards_interval_time 10
_diffrn_standards_number 2
_exptl_absorpt_coefficient_mu 1.187
_exptl_absorpt_correction_T_max 1.00000
_exptl_absorpt_correction_T_min 0.86648
_exptl_absorpt_correction_type multi-scan
_exptl_absorpt_process_details
;
CrysAlisPro, Agilent Technologies,
Version 1.171.36.28 (release 01-02-2013 CrysAlis171 .NET)
(compiled Feb  1 2013,16:14:44)
Empirical absorption correction using spherical harmonics,
 implemented in SCALE3 ABSPACK scaling algorithm.
;
_exptl_crystal_colour orange
_exptl_crystal_density_diffrn 1.514
_exptl_crystal_description block
_exptl_crystal_F_000 1328
_exptl_crystal_size_max 0.40
_exptl_crystal_size_mid 0.20
_exptl_crystal_size_min 0.20
_refine_diff_density_max 1.190
_refine_diff_density_min -0.753
_refine_diff_density_rms 0.131
_refine_ls_extinction_method none
_refine_ls_goodness_of_fit_ref 1.085
_refine_ls_hydrogen_treatment mixed
_refine_ls_matrix_type full
_refine_ls_number_parameters 185
_refine_ls_number_reflns 2722
_refine_ls_number_restraints 0
_refine_ls_restrained_S_all 1.085
_refine_ls_R_factor_all 0.0699
_refine_ls_R_factor_gt 0.0559
_refine_ls_shift/su_max 0.000
_refine_ls_shift/su_mean 0.000
_refine_ls_structure_factor_coef Fsqd
_refine_ls_weighting_details 'w=1/[\s^2^(Fo^2^)+(0.0706P)^2^+5.9236P] where P=(Fo^2^+2Fc^2^)/3'
_refine_ls_weighting_scheme calc
_refine_ls_wR_factor_gt 0.1429
_refine_ls_wR_factor_ref 0.1488
_reflns_Friedel_coverage 0.000
_reflns_number_gt 2258
_reflns_number_total 2722
_reflns_threshold_expression 'I > 2\s(I)'
_cod_data_source_file jo7b00030_si_001.cif
_cod_data_source_block MK-322
_cod_database_code 4032363
_shelx_space_group_comment
;
The symmetry employed for this shelxl refinement is uniquely defined
by the following loop, which should always be used as a source of
symmetry information in preference to the above space-group names.
They are only intended as comments.
;
_shelxl_version_number 2013-4

loop_
_space_group_symop_operation_xyz
'x, y, z'
'-x+1/2, -y, z+1/2'
'-x, y+1/2, -z+1/2'
'x+1/2, -y+1/2, -z'
'-x, -y, -z'
'x-1/2, y, -z-1/2'
'x, -y-1/2, z-1/2'
'-x-1/2, y-1/2, z'

loop_
_atom_site_label
_atom_site_type_symbol
_atom_site_fract_x
_atom_site_fract_y
_atom_site_fract_z
_atom_site_U_iso_or_equiv
_atom_site_adp_type
_atom_site_occupancy
_atom_site_site_symmetry_order
_atom_site_calc_flag
_atom_site_refinement_flags_posn
_atom_site_refinement_flags_adp
C1 C 0.2198(3) 0.1639(4) 0.45620(17) 0.0111(8) Uani 1 1 d . .
C2 C 0.2990(3) 0.2204(4) 0.49707(18) 0.0133(8) Uani 1 1 d . .
H2 H 0.3024 0.3012 0.5069 0.016 Uiso 1 1 calc R U
C3 C 0.3719(3) 0.1294(4) 0.52003(19) 0.0154(9) Uani 1 1 d . .
H3 H 0.4317 0.1403 0.5481 0.018 Uiso 1 1 calc R U
C4 C 0.3379(3) 0.0181(4) 0.49265(18) 0.0158(9) Uani 1 1 d . .
H4 H 0.3720 -0.0554 0.4997 0.019 Uiso 1 1 calc R U
C5 C 0.2428(3) 0.0391(4) 0.45280(17) 0.0133(8) Uani 1 1 d . .
H5 H 0.2035 -0.0175 0.4292 0.016 Uiso 1 1 calc R U
C6 C 0.0497(3) 0.1234(4) 0.57851(19) 0.0170(9) Uani 1 1 d . .
H6 H -0.0078 0.1637 0.5575 0.020 Uiso 1 1 calc R U
C7 C 0.1327(3) 0.1763(4) 0.61894(19) 0.0199(9) Uani 1 1 d . .
H7 H 0.1385 0.2568 0.6291 0.024 Uiso 1 1 calc R U
C8 C 0.2043(3) 0.0841(5) 0.6407(2) 0.0199(10) Uani 1 1 d . .
H8 H 0.2658 0.0937 0.6676 0.024 Uiso 1 1 calc R U
C9 C 0.1670(4) -0.0253(4) 0.61457(19) 0.0213(10) Uani 1 1 d . .
H9 H 0.1996 -0.0997 0.6213 0.026 Uiso 1 1 calc R U
C10 C 0.0706(3) -0.0016(4) 0.57605(19) 0.0176(9) Uani 1 1 d . .
H10 H 0.0290 -0.0576 0.5534 0.021 Uiso 1 1 calc R U
C11 C 0.3620(3) 0.2229(4) 0.32334(19) 0.0163(9) Uani 1 1 d . .
H11A H 0.3934 0.1800 0.3592 0.020 Uiso 1 1 calc R U
H11B H 0.4231 0.2605 0.3001 0.020 Uiso 1 1 calc R U
C12 C 0.2964(3) 0.1394(4) 0.2807(2) 0.0164(9) Uani 1 1 d . .
H12A H 0.2937 0.1696 0.2377 0.020 Uiso 1 1 calc R U
H12B H 0.3302 0.0605 0.2804 0.020 Uiso 1 1 calc R U
C13 C 0.0979(3) 0.0640(4) 0.2777(2) 0.0172(9) Uani 1 1 d . .
H13A H 0.0883 0.0913 0.2349 0.026 Uiso 1 1 calc R U
H13B H 0.0276 0.0709 0.3000 0.026 Uiso 1 1 calc R U
H13C H 0.1214 -0.0180 0.2774 0.026 Uiso 1 1 calc R U
B1 B 0.0362(4) 0.3552(5) 0.3219(2) 0.0167(10) Uani 1 1 d . .
N1 N 0.1828(3) 0.1359(3) 0.30901(15) 0.0120(7) Uani 1 1 d . .
O1 O 0.1358(2) 0.2240(2) 0.42262(12) 0.0119(6) Uani 1 1 d . .
O2 O 0.2800(2) 0.3124(3) 0.34483(13) 0.0138(6) Uani 1 1 d . .
P1 P 0.15607(8) 0.25784(9) 0.34926(5) 0.0104(3) Uani 1 1 d . .
Fe1 Fe 0.20837(4) 0.09212(5) 0.54399(3) 0.0105(2) Uani 1 1 d . .
H1B H 0.028(4) 0.437(4) 0.350(2) 0.027(13) Uiso 1 1 d . .
H2B H -0.042(4) 0.301(4) 0.326(2) 0.034(14) Uiso 1 1 d . .
H3B H 0.057(3) 0.373(4) 0.273(2) 0.013(11) Uiso 1 1 d . .

loop_
_atom_site_aniso_label
_atom_site_aniso_U_11
_atom_site_aniso_U_22
_atom_site_aniso_U_33
_atom_site_aniso_U_23
_atom_site_aniso_U_13
_atom_site_aniso_U_12
C1 0.0062(17) 0.018(2) 0.0089(18) 0.0032(16) 0.0005(14) -0.0023(15)
C2 0.0104(18) 0.016(2) 0.0139(19) -0.0011(17) 0.0025(15) -0.0042(15)
C3 0.0089(18) 0.022(2) 0.015(2) 0.0008(17) 0.0008(16) 0.0003(16)
C4 0.0162(19) 0.017(2) 0.0146(19) 0.0032(17) 0.0031(16) 0.0042(17)
C5 0.0153(19) 0.016(2) 0.0088(18) -0.0019(16) 0.0018(15) -0.0005(17)
C6 0.0088(18) 0.027(2) 0.015(2) 0.0002(18) 0.0034(16) 0.0019(17)
C7 0.019(2) 0.023(2) 0.018(2) -0.0067(18) 0.0067(17) -0.0012(19)
C8 0.0080(19) 0.042(3) 0.0100(19) 0.0023(19) 0.0012(15) -0.0042(18)
C9 0.022(2) 0.025(3) 0.017(2) 0.0106(19) 0.0051(18) 0.0055(19)
C10 0.0153(19) 0.022(2) 0.016(2) 0.0006(17) 0.0031(16) -0.0054(17)
C11 0.0121(19) 0.017(2) 0.019(2) -0.0046(17) 0.0031(16) 0.0009(16)
C12 0.0134(19) 0.018(2) 0.018(2) -0.0020(18) 0.0013(16) -0.0009(16)
C13 0.0167(19) 0.016(2) 0.019(2) -0.0019(17) -0.0045(17) -0.0028(17)
B1 0.015(2) 0.018(3) 0.017(2) 0.0009(19) -0.0007(19) 0.009(2)
N1 0.0104(15) 0.0128(18) 0.0129(16) -0.0029(14) -0.0016(13) -0.0024(14)
O1 0.0081(12) 0.0148(15) 0.0127(13) 0.0027(11) -0.0007(11) 0.0036(11)
O2 0.0103(13) 0.0145(16) 0.0167(14) -0.0005(12) 0.0024(11) -0.0019(11)
P1 0.0088(5) 0.0119(5) 0.0107(5) 0.0000(4) 0.0003(4) 0.0002(4)
Fe1 0.0078(3) 0.0137(3) 0.0100(3) 0.0007(2) 0.0006(2) 0.0006(2)

loop_
_atom_type_symbol
_atom_type_description
_atom_type_scat_dispersion_real
_atom_type_scat_dispersion_imag
_atom_type_scat_source
C C 0.0033 0.0016 'International Tables Vol C Tables 4.2.6.8 and 6.1.1.4'
H H 0.0000 0.0000 'International Tables Vol C Tables 4.2.6.8 and 6.1.1.4'
B B 0.0013 0.0007 'International Tables Vol C Tables 4.2.6.8 and 6.1.1.4'
N N 0.0061 0.0033 'International Tables Vol C Tables 4.2.6.8 and 6.1.1.4'
O O 0.0106 0.0060 'International Tables Vol C Tables 4.2.6.8 and 6.1.1.4'
P P 0.1023 0.0942 'International Tables Vol C Tables 4.2.6.8 and 6.1.1.4'
Fe Fe 0.3463 0.8444 'International Tables Vol C Tables 4.2.6.8 and 6.1.1.4'

loop_
_geom_angle_atom_site_label_1
_geom_angle_atom_site_label_2
_geom_angle_atom_site_label_3
_geom_angle
O1 C1 C2 124.3(4)
O1 C1 C5 125.8(3)
C2 C1 C5 109.9(3)
O1 C1 Fe1 127.5(2)
C2 C1 Fe1 70.5(2)
C5 C1 Fe1 70.7(2)
C3 C2 C1 106.8(4)
C3 C2 Fe1 69.6(2)
C1 C2 Fe1 68.6(2)
C3 C2 H2 126.6
C1 C2 H2 126.6
Fe1 C2 H2 126.8
C2 C3 C4 108.4(3)
C2 C3 Fe1 69.8(2)
C4 C3 Fe1 69.8(2)
C2 C3 H3 125.8
C4 C3 H3 125.8
Fe1 C3 H3 126.2
C5 C4 C3 108.5(4)
C5 C4 Fe1 69.7(2)
C3 C4 Fe1 69.3(2)
C5 C4 H4 125.8
C3 C4 H4 125.8
Fe1 C4 H4 126.8
C4 C5 C1 106.5(3)
C4 C5 Fe1 69.7(2)
C1 C5 Fe1 68.4(2)
C4 C5 H5 126.8
C1 C5 H5 126.8
Fe1 C5 H5 126.7
C10 C6 C7 108.0(4)
C10 C6 Fe1 70.0(2)
C7 C6 Fe1 69.6(2)
C10 C6 H6 126.0
C7 C6 H6 126.0
Fe1 C6 H6 126.0
C8 C7 C6 107.7(4)
C8 C7 Fe1 69.6(2)
C6 C7 Fe1 69.5(2)
C8 C7 H7 126.2
C6 C7 H7 126.2
Fe1 C7 H7 126.3
C7 C8 C9 108.6(4)
C7 C8 Fe1 70.0(2)
C9 C8 Fe1 69.9(2)
C7 C8 H8 125.7
C9 C8 H8 125.7
Fe1 C8 H8 126.0
C8 C9 C10 108.1(4)
C8 C9 Fe1 69.6(2)
C10 C9 Fe1 70.0(2)
C8 C9 H9 126.0
C10 C9 H9 126.0
Fe1 C9 H9 126.1
C6 C10 C9 107.6(4)
C6 C10 Fe1 69.3(2)
C9 C10 Fe1 69.3(2)
C6 C10 H10 126.2
C9 C10 H10 126.2
Fe1 C10 H10 126.7
O2 C11 C12 105.5(3)
O2 C11 H11A 110.6
C12 C11 H11A 110.6
O2 C11 H11B 110.6
C12 C11 H11B 110.6
H11A C11 H11B 108.8
N1 C12 C11 104.2(3)
N1 C12 H12A 110.9
C11 C12 H12A 110.9
N1 C12 H12B 110.9
C11 C12 H12B 110.9
H12A C12 H12B 108.9
N1 C13 H13A 109.5
N1 C13 H13B 109.5
H13A C13 H13B 109.5
N1 C13 H13C 109.5
H13A C13 H13C 109.5
H13B C13 H13C 109.5
P1 B1 H1B 113(3)
P1 B1 H2B 107(3)
H1B B1 H2B 110(3)
P1 B1 H3B 103(2)
H1B B1 H3B 112(3)
H2B B1 H3B 112(3)
C13 N1 C12 117.7(3)
C13 N1 P1 124.5(3)
C12 N1 P1 111.3(3)
C1 O1 P1 119.7(2)
C11 O2 P1 111.4(2)
O2 P1 O1 106.50(15)
O2 P1 N1 96.41(15)
O1 P1 N1 109.25(16)
O2 P1 B1 117.1(2)
O1 P1 B1 108.55(18)
N1 P1 B1 118.07(19)
C1 Fe1 C8 158.93(19)
C1 Fe1 C6 108.60(16)
C8 Fe1 C6 68.33(16)
C1 Fe1 C3 68.24(15)
C8 Fe1 C3 106.13(16)
C6 Fe1 C3 157.37(18)
C1 Fe1 C9 159.60(18)
C8 Fe1 C9 40.50(18)
C6 Fe1 C9 68.37(17)
C3 Fe1 C9 122.55(17)
C1 Fe1 C7 123.55(17)
C8 Fe1 C7 40.45(18)
C6 Fe1 C7 40.89(16)
C3 Fe1 C7 120.75(17)
C9 Fe1 C7 68.27(19)
C1 Fe1 C2 40.89(15)
C8 Fe1 C2 121.71(17)
C6 Fe1 C2 122.20(17)
C3 Fe1 C2 40.62(16)
C9 Fe1 C2 158.12(17)
C7 Fe1 C2 106.21(17)
C1 Fe1 C4 68.16(16)
C8 Fe1 C4 121.76(16)
C6 Fe1 C4 160.66(17)
C3 Fe1 C4 40.92(17)
C9 Fe1 C4 107.62(17)
C7 Fe1 C4 157.00(16)
C2 Fe1 C4 68.73(16)
C1 Fe1 C5 40.97(16)
C8 Fe1 C5 157.97(18)
C6 Fe1 C5 124.44(16)
C3 Fe1 C5 68.88(16)
C9 Fe1 C5 122.85(18)
C7 Fe1 C5 160.62(17)
C2 Fe1 C5 69.32(16)
C4 Fe1 C5 40.59(16)
C1 Fe1 C10 123.87(16)
C8 Fe1 C10 68.30(16)
C6 Fe1 C10 40.63(17)
C3 Fe1 C10 159.71(17)
C9 Fe1 C10 40.70(17)
C7 Fe1 C10 68.51(17)
C2 Fe1 C10 158.99(16)
C4 Fe1 C10 124.09(18)
C5 Fe1 C10 108.54(17)

loop_
_geom_bond_atom_site_label_1
_geom_bond_atom_site_label_2
_geom_bond_distance
C1 O1 1.394(4)
C1 C2 1.422(5)
C1 C5 1.427(6)
C1 Fe1 2.023(4)
C2 C3 1.421(6)
C2 Fe1 2.049(4)
C2 H2 0.9300
C3 C4 1.433(6)
C3 Fe1 2.046(4)
C3 H3 0.9300
C4 C5 1.424(6)
C4 Fe1 2.053(4)
C4 H4 0.9300
C5 Fe1 2.053(4)
C5 H5 0.9300
C6 C10 1.423(6)
C6 C7 1.430(6)
C6 Fe1 2.046(4)
C6 H6 0.9300
C7 C8 1.413(6)
C7 Fe1 2.047(4)
C7 H7 0.9300
C8 C9 1.415(7)
C8 Fe1 2.041(4)
C8 H8 0.9300
C9 C10 1.426(6)
C9 Fe1 2.046(4)
C9 H9 0.9300
C10 Fe1 2.055(4)
C10 H10 0.9300
C11 O2 1.467(5)
C11 C12 1.512(6)
C11 H11A 0.9700
C11 H11B 0.9700
C12 N1 1.473(5)
C12 H12A 0.9700
C12 H12B 0.9700
C13 N1 1.448(5)
C13 H13A 0.9600
C13 H13B 0.9600
C13 H13C 0.9600
B1 P1 1.881(5)
B1 H1B 1.09(5)
B1 H2B 1.11(5)
B1 H3B 1.08(4)
N1 P1 1.639(3)
O1 P1 1.611(3)
O2 P1 1.593(3)

loop_
_geom_torsion_atom_site_label_1
_geom_torsion_atom_site_label_2
_geom_torsion_atom_site_label_3
_geom_torsion_atom_site_label_4
_geom_torsion
O1 C1 C2 C3 -177.9(3)
C5 C1 C2 C3 -0.5(4)
Fe1 C1 C2 C3 59.4(3)
O1 C1 C2 Fe1 122.7(3)
C5 C1 C2 Fe1 -59.9(3)
C1 C2 C3 C4 0.6(4)
Fe1 C2 C3 C4 59.3(3)
C1 C2 C3 Fe1 -58.7(3)
C2 C3 C4 C5 -0.4(4)
Fe1 C3 C4 C5 58.9(3)
C2 C3 C4 Fe1 -59.3(3)
C3 C4 C5 C1 0.1(4)
Fe1 C4 C5 C1 58.7(3)
C3 C4 C5 Fe1 -58.6(3)
O1 C1 C5 C4 177.6(3)
C2 C1 C5 C4 0.3(4)
Fe1 C1 C5 C4 -59.5(3)
O1 C1 C5 Fe1 -122.9(4)
C2 C1 C5 Fe1 59.8(3)
C10 C6 C7 C8 0.4(5)
Fe1 C6 C7 C8 -59.3(3)
C10 C6 C7 Fe1 59.7(3)
C6 C7 C8 C9 -0.2(5)
Fe1 C7 C8 C9 -59.5(3)
C6 C7 C8 Fe1 59.3(3)
C7 C8 C9 C10 -0.1(5)
Fe1 C8 C9 C10 -59.6(3)
C7 C8 C9 Fe1 59.5(3)
C7 C6 C10 C9 -0.5(5)
Fe1 C6 C10 C9 59.0(3)
C7 C6 C10 Fe1 -59.4(3)
C8 C9 C10 C6 0.3(5)
Fe1 C9 C10 C6 -59.0(3)
C8 C9 C10 Fe1 59.3(3)
O2 C11 C12 N1 -33.7(4)
C11 C12 N1 C13 178.7(3)
C11 C12 N1 P1 25.6(4)
C2 C1 O1 P1 98.0(4)
C5 C1 O1 P1 -79.0(4)
Fe1 C1 O1 P1 -171.2(2)
C12 C11 O2 P1 30.4(4)
C11 O2 P1 O1 98.4(3)
C11 O2 P1 N1 -13.9(3)
C11 O2 P1 B1 -140.0(3)
C1 O1 P1 O2 -45.6(3)
C1 O1 P1 N1 57.5(3)
C1 O1 P1 B1 -172.5(3)
C13 N1 P1 O2 -158.8(3)
C12 N1 P1 O2 -7.9(3)
C13 N1 P1 O1 91.2(3)
C12 N1 P1 O1 -117.9(3)
C13 N1 P1 B1 -33.4(4)
C12 N1 P1 B1 117.5(3)
